data_4317954
loop_
_publ_author_name
'Timothy J. Boyle'
'Todd M. Alam'
'Mark A. Rodriguez'
'Cecilia A. Zechmann'

_publ_section_title
;
 Hydrolysis of Tin(II) Neo-pentoxide: Syntheses, Characterization, and
 X-ray Structures of [Sn(ONep)2]\\infty, Sn5(\m3-O)2(\m-ONep)6, and
 Sn6(\m3-O)4(\m-ONep)4 Where ONep = OCH2CMe3
;
_journal_name_full 'Inorganic Chemistry'
_journal_page_first 2574
_journal_page_last 2582
_journal_paper_doi 10.1021/ic011247f
_journal_volume 41
_journal_year 2002
_chemical_formula_sum 'C30 H66 O8 Sn5'
_chemical_formula_weight 1148.28
_chemical_name_common Sn5(O)2(ONep)6
_chemical_name_systematic
;
   ?
;
_space_group_IT_number 2
_symmetry_cell_setting triclinic
_symmetry_space_group_name_Hall '-P 1'
_symmetry_space_group_name_H-M 'P -1'
_atom_sites_solution_hydrogens geom
_atom_sites_solution_primary direct
_atom_sites_solution_secondary difmap
_audit_creation_method SHELXL-97
_cell_angle_alpha 87.127(12)
_cell_angle_beta 84.157(13)
_cell_angle_gamma 64.555(11)
_cell_formula_units_Z 2
_cell_length_a 10.182(9)
_cell_length_b 11.707(11)
_cell_length_c 20.167(18)
_cell_measurement_temperature 168(2)
_cell_volume 2159(3)
_computing_cell_refinement 'Bruker SMART'
_computing_data_collection 'Bruker SMART'
_computing_data_reduction 'Bruker SHELXTL'
_computing_molecular_graphics 'Bruker SHELXTL'
_computing_publication_material 'Bruker SHELXTL'
_computing_structure_refinement 'SHELXL-97 (Sheldrick, 1997)'
_computing_structure_solution 'SHELXS-97 (Sheldrick, 1990)'
_diffrn_ambient_temperature 168(2)
_diffrn_measured_fraction_theta_full 0.970
_diffrn_measured_fraction_theta_max 0.970
_diffrn_measurement_device_type 'CCD area detector'
_diffrn_measurement_method 'phi and omega scans'
_diffrn_radiation_monochromator graphite
_diffrn_radiation_source 'fine-focus sealed tube'
_diffrn_radiation_type MoK\a
_diffrn_radiation_wavelength 0.71073
_diffrn_reflns_av_R_equivalents 0.0321
_diffrn_reflns_av_sigmaI/netI 0.0593
_diffrn_reflns_limit_h_max 10
_diffrn_reflns_limit_h_min -11
_diffrn_reflns_limit_k_max 11
_diffrn_reflns_limit_k_min -12
_diffrn_reflns_limit_l_max 22
_diffrn_reflns_limit_l_min -20
_diffrn_reflns_number 9750
_diffrn_reflns_theta_full 23.36
_diffrn_reflns_theta_max 23.36
_diffrn_reflns_theta_min 2.03
_exptl_absorpt_coefficient_mu 2.889
_exptl_absorpt_correction_type SADABS
_exptl_crystal_colour colorless
_exptl_crystal_density_diffrn 1.766
_exptl_crystal_density_method 'not measured'
_exptl_crystal_description parallelpip
_exptl_crystal_F_000 1120
_exptl_crystal_size_max 0.2mm
_exptl_crystal_size_mid 0.2mm
_exptl_crystal_size_min 0.3mm
_refine_diff_density_max 2.444
_refine_diff_density_min -3.593
_refine_diff_density_rms 0.269
_refine_ls_extinction_method none
_refine_ls_goodness_of_fit_ref 1.186
_refine_ls_hydrogen_treatment mixed
_refine_ls_matrix_type full
_refine_ls_number_parameters 406
_refine_ls_number_reflns 6100
_refine_ls_number_restraints 0
_refine_ls_restrained_S_all 1.186
_refine_ls_R_factor_all 0.1354
_refine_ls_R_factor_gt 0.1120
_refine_ls_shift/su_max 0.562
_refine_ls_shift/su_mean 0.015
_refine_ls_structure_factor_coef Fsqd
_refine_ls_weighting_details 'calc w=1/[\s^2^(Fo^2^)+(0.0000P)^2^+203.2217P] where P=(Fo^2^+2Fc^2^)/3'
_refine_ls_weighting_scheme calc
_refine_ls_wR_factor_gt 0.2570
_refine_ls_wR_factor_ref 0.2663
_reflns_number_gt 4643
_reflns_number_total 6100
_reflns_threshold_expression >2sigma(I)
_cod_data_source_file ic011247f_2.cif
_cod_data_source_block tjb053s
_cod_depositor_comments
;
The following automatic conversions were performed:

'_symmetry_cell_setting' value 'Triclinic' changed to 'triclinic'
according to the built-in table from CIF Core dictionary named
'cif_core.dic' version 2.4.1 from 2010-06-29.

Automatic conversion script
Id: cif_fix_values 1646 2011-03-28 12:23:43Z adriana 
;
_cod_database_code 4317954

loop_
_symmetry_equiv_pos_as_xyz
'x, y, z'
'-x, -y, -z'

loop_
_atom_site_label
_atom_site_type_symbol
_atom_site_fract_x
_atom_site_fract_y
_atom_site_fract_z
_atom_site_U_iso_or_equiv
_atom_site_adp_type
_atom_site_occupancy
_atom_site_symmetry_multiplicity
_atom_site_calc_flag
_atom_site_refinement_flags
_atom_site_disorder_assembly
_atom_site_disorder_group
Sn1 Sn 0.7001(2) 0.57233(18) 0.12702(9) 0.0367(5) Uani 1 1 d . . .
Sn2 Sn 0.9572(2) 0.5744(2) 0.22487(11) 0.0459(6) Uani 1 1 d . . .
Sn3 Sn 0.7283(2) 0.57453(19) 0.37625(9) 0.0381(5) Uani 1 1 d . . .
Sn4 Sn 0.4707(2) 0.5647(2) 0.28115(10) 0.0460(6) Uani 1 1 d . . .
Sn5 Sn 0.8313(2) 0.33396(19) 0.25234(10) 0.0444(5) Uani 1 1 d . . .
O1 O 0.8521(19) 0.4716(18) 0.1913(10) 0.045(5) Uani 1 1 d . . .
O2 O 0.676(2) 0.4687(16) 0.3141(11) 0.050(5) Uani 1 1 d . . .
O3 O 0.8076(18) 0.6913(16) 0.1467(8) 0.036(4) Uani 1 1 d . . .
O4 O 0.785(2) 0.6855(19) 0.3011(9) 0.045(5) Uani 1 1 d . . .
O5 O 0.958(3) 0.441(3) 0.3138(15) 0.100(10) Uani 1 1 d . . .
O6 O 0.4966(18) 0.6890(17) 0.3556(8) 0.039(4) Uani 1 1 d . . .
O7 O 0.5290(18) 0.6703(18) 0.2034(8) 0.040(5) Uani 1 1 d . . .
O8 O 0.623(3) 0.414(2) 0.1988(12) 0.076(8) Uani 1 1 d . . .
C1 C 0.828(3) 0.790(2) 0.1131(12) 0.034(6) Uani 1 1 d . . .
H1A H 0.8794 0.8209 0.1419 0.041 Uiso 1 1 calc R A 1
H1B H 0.7306 0.8605 0.1084 0.041 Uiso 1 1 calc R A 1
C2 C 0.912(3) 0.765(2) 0.0448(11) 0.034(6) Uani 1 1 d . . .
C3 C 1.053(5) 0.648(3) 0.0490(17) 0.094(16) Uani 1 1 d . . .
H3A H 1.0995 0.6533 0.0881 0.141 Uiso 1 1 calc R B 1
H3B H 1.1177 0.6416 0.0087 0.141 Uiso 1 1 calc R B 1
H3C H 1.0326 0.5731 0.0530 0.141 Uiso 1 1 calc R B 1
C4 C 0.935(4) 0.878(3) 0.0207(14) 0.055(8) Uani 1 1 d . . .
H4A H 0.9987 0.8920 0.0495 0.083 Uiso 1 1 calc R C 1
H4B H 0.8405 0.9530 0.0222 0.083 Uiso 1 1 calc R C 1
H4C H 0.9802 0.8647 -0.0252 0.083 Uiso 1 1 calc R C 1
C5 C 0.831(6) 0.729(5) -0.006(2) 0.13(2) Uani 1 1 d . . .
H5A H 0.8860 0.7166 -0.0503 0.190 Uiso 1 1 calc R D 1
H5B H 0.7330 0.7979 -0.0092 0.190 Uiso 1 1 calc R D 1
H5C H 0.8228 0.6513 0.0080 0.190 Uiso 1 1 calc R D 1
C6 C 0.717(4) 0.819(3) 0.2981(14) 0.049(8) Uani 1 1 d . . .
H6A H 0.6125 0.8474 0.3142 0.058 Uiso 1 1 calc R E 1
H6B H 0.7214 0.8452 0.2509 0.058 Uiso 1 1 calc R E 1
C7 C 0.781(4) 0.885(3) 0.3378(13) 0.058(10) Uani 1 1 d . . .
C8 C 0.937(6) 0.854(6) 0.308(2) 0.15(3) Uani 1 1 d . . .
H8A H 1.0028 0.7702 0.3243 0.219 Uiso 1 1 calc R F 1
H8B H 0.9661 0.9176 0.3221 0.219 Uiso 1 1 calc R F 1
H8C H 0.9406 0.8531 0.2596 0.219 Uiso 1 1 calc R F 1
C9 C 0.694(6) 1.030(4) 0.328(2) 0.107(17) Uani 1 1 d . . .
H9A H 0.6864 1.0499 0.2809 0.161 Uiso 1 1 calc R G 1
H9B H 0.7443 1.0738 0.3473 0.161 Uiso 1 1 calc R G 1
H9C H 0.5957 1.0570 0.3514 0.161 Uiso 1 1 calc R G 1
C10 C 0.778(7) 0.847(5) 0.4109(17) 0.13(2) Uani 1 1 d . . .
H10A H 0.6800 0.8556 0.4268 0.196 Uiso 1 1 calc R H 1
H10B H 0.8038 0.9013 0.4370 0.196 Uiso 1 1 calc R H 1
H10C H 0.8487 0.7584 0.4160 0.196 Uiso 1 1 calc R H 1
C11 C 1.074(7) 0.430(6) 0.365(2) 0.15(2) Uani 1 1 d . . .
H11A H 1.1335 0.4746 0.3466 0.175 Uiso 1 1 calc R I 1
H11B H 1.0239 0.4668 0.4082 0.175 Uiso 1 1 calc R I 1
C12 C 1.168(3) 0.291(3) 0.3714(15) 0.050(8) Uani 1 1 d . . .
C13 C 1.298(5) 0.271(10) 0.401(3) 0.31(7) Uani 1 1 d . . .
H13A H 1.3810 0.2406 0.3667 0.466 Uiso 1 1 calc R J 1
H13B H 1.3149 0.2074 0.4364 0.466 Uiso 1 1 calc R J 1
H13C H 1.2873 0.3504 0.4192 0.466 Uiso 1 1 calc R J 1
C14 C 1.076(6) 0.233(6) 0.407(3) 0.14(2) Uani 1 1 d . . .
H14A H 0.9750 0.2791 0.3955 0.211 Uiso 1 1 calc R K 1
H14B H 1.0782 0.2381 0.4554 0.211 Uiso 1 1 calc R K 1
H14C H 1.1134 0.1444 0.3942 0.211 Uiso 1 1 calc R K 1
C15 C 1.197(12) 0.256(10) 0.300(2) 0.32(7) Uani 1 1 d . . .
H15A H 1.1130 0.3114 0.2764 0.480 Uiso 1 1 calc R L 1
H15B H 1.2112 0.1677 0.2965 0.480 Uiso 1 1 calc R L 1
H15C H 1.2844 0.2640 0.2814 0.480 Uiso 1 1 calc R L 1
C16 C 0.375(3) 0.790(3) 0.3883(12) 0.036(6) Uani 1 1 d . . .
H16A H 0.2952 0.8233 0.3585 0.043 Uiso 1 1 calc R M 1
H16B H 0.4037 0.8591 0.3955 0.043 Uiso 1 1 calc R M 1
C17 C 0.317(3) 0.756(3) 0.4544(12) 0.045(8) Uani 1 1 d . . .
C18 C 0.420(4) 0.720(5) 0.5089(14) 0.100(16) Uani 1 1 d . . .
H18A H 0.5062 0.6413 0.4970 0.150 Uiso 1 1 calc R N 1
H18B H 0.3702 0.7081 0.5510 0.150 Uiso 1 1 calc R N 1
H18C H 0.4510 0.7876 0.5141 0.150 Uiso 1 1 calc R N 1
C19 C 0.180(3) 0.875(3) 0.4773(16) 0.060(9) Uani 1 1 d . . .
H19A H 0.1414 0.8602 0.5217 0.090 Uiso 1 1 calc R O 1
H19B H 0.1061 0.8946 0.4458 0.090 Uiso 1 1 calc R O 1
H19C H 0.2056 0.9467 0.4791 0.090 Uiso 1 1 calc R O 1
C20 C 0.267(5) 0.652(3) 0.446(2) 0.109(18) Uani 1 1 d . . .
H20A H 0.3490 0.5770 0.4260 0.164 Uiso 1 1 calc R P 1
H20B H 0.1878 0.6825 0.4160 0.164 Uiso 1 1 calc R P 1
H20C H 0.2317 0.6294 0.4891 0.164 Uiso 1 1 calc R P 1
C21 C 0.461(3) 0.804(3) 0.2037(12) 0.036(6) Uani 1 1 d . . .
H21A H 0.5340 0.8350 0.1858 0.044 Uiso 1 1 calc R Q 1
H21B H 0.4316 0.8323 0.2506 0.044 Uiso 1 1 calc R Q 1
C22 C 0.327(3) 0.868(3) 0.1645(13) 0.051(9) Uani 1 1 d . . .
C23 C 0.268(5) 1.003(4) 0.173(2) 0.12(2) Uani 1 1 d . . .
H23A H 0.1908 1.0455 0.1428 0.184 Uiso 1 1 calc R R 1
H23B H 0.3454 1.0312 0.1627 0.184 Uiso 1 1 calc R R 1
H23C H 0.2263 1.0247 0.2192 0.184 Uiso 1 1 calc R R 1
C24 C 0.375(4) 0.842(4) 0.0892(16) 0.106(18) Uani 1 1 d . . .
H24A H 0.2879 0.8650 0.0649 0.158 Uiso 1 1 calc R S 1
H24B H 0.4385 0.7514 0.0827 0.158 Uiso 1 1 calc R S 1
H24C H 0.4272 0.8917 0.0724 0.158 Uiso 1 1 calc R S 1
C25 C 0.215(4) 0.819(6) 0.189(3) 0.17(3) Uani 1 1 d . . .
H25A H 0.2108 0.8114 0.2377 0.248 Uiso 1 1 calc R T 1
H25B H 0.2420 0.7364 0.1694 0.248 Uiso 1 1 calc R T 1
H25C H 0.1188 0.8788 0.1758 0.248 Uiso 1 1 calc R T 1
C26 C 0.566(6) 0.311(5) 0.190(3) 0.14(2) Uani 1 1 d . . .
H26A H 0.6376 0.2289 0.2075 0.167 Uiso 1 1 calc R U 1
H26B H 0.4730 0.3339 0.2186 0.167 Uiso 1 1 calc R U 1
C27 C 0.544(4) 0.293(3) 0.1239(18) 0.061(9) Uani 1 1 d . . .
C28 C 0.700(5) 0.241(5) 0.085(2) 0.114(19) Uani 1 1 d . . .
H28A H 0.7562 0.1524 0.0975 0.172 Uiso 1 1 calc R V 1
H28B H 0.7503 0.2913 0.0960 0.172 Uiso 1 1 calc R V 1
H28C H 0.6900 0.2466 0.0368 0.172 Uiso 1 1 calc R V 1
C29 C 0.455(6) 0.417(5) 0.095(3) 0.16(3) Uani 1 1 d . . .
H29A H 0.4298 0.4064 0.0513 0.234 Uiso 1 1 calc R W 1
H29B H 0.5102 0.4686 0.0915 0.234 Uiso 1 1 calc R W 1
H29C H 0.3651 0.4602 0.1248 0.234 Uiso 1 1 calc R W 1
C30 C 0.490(7) 0.207(6) 0.119(3) 0.20(4) Uani 1 1 d . . .
H30A H 0.5146 0.1488 0.1577 0.293 Uiso 1 1 calc R X 1
H30B H 0.5321 0.1583 0.0782 0.293 Uiso 1 1 calc R X 1
H30C H 0.3833 0.2499 0.1190 0.293 Uiso 1 1 calc R X 1

loop_
_atom_site_aniso_label
_atom_site_aniso_U_11
_atom_site_aniso_U_22
_atom_site_aniso_U_33
_atom_site_aniso_U_23
_atom_site_aniso_U_13
_atom_site_aniso_U_12
Sn1 0.0391(11) 0.0444(12) 0.0277(10) -0.0060(8) -0.0003(8) -0.0189(9)
Sn2 0.0330(11) 0.0601(14) 0.0494(13) 0.0203(10) -0.0154(9) -0.0242(10)
Sn3 0.0429(11) 0.0438(12) 0.0283(10) 0.0059(8) -0.0078(8) -0.0187(10)
Sn4 0.0399(12) 0.0631(14) 0.0457(12) -0.0155(10) 0.0033(9) -0.0320(11)
Sn5 0.0507(12) 0.0363(11) 0.0450(12) 0.0010(9) -0.0095(9) -0.0165(10)
O1 0.037(11) 0.044(12) 0.059(13) 0.002(10) -0.002(9) -0.022(9)
O2 0.053(12) 0.020(10) 0.079(15) 0.004(10) -0.006(11) -0.017(9)
O3 0.039(10) 0.037(11) 0.037(10) -0.002(8) -0.010(8) -0.020(9)
O4 0.055(12) 0.057(14) 0.035(11) 0.010(9) -0.004(9) -0.036(11)
O5 0.071(17) 0.12(2) 0.12(2) 0.083(19) -0.056(17) -0.046(17)
O6 0.032(10) 0.042(11) 0.033(10) -0.008(8) -0.007(8) -0.006(9)
O7 0.036(10) 0.065(14) 0.016(9) -0.009(9) 0.000(8) -0.018(10)
O8 0.081(17) 0.10(2) 0.071(16) -0.030(14) 0.022(13) -0.067(16)
C1 0.026(13) 0.044(16) 0.021(13) -0.018(12) 0.021(11) -0.008(12)
C2 0.063(18) 0.031(15) 0.008(12) 0.000(10) 0.015(12) -0.024(14)
C3 0.14(4) 0.04(2) 0.05(2) -0.007(17) 0.05(2) 0.00(2)
C4 0.08(2) 0.07(2) 0.036(17) 0.009(15) -0.010(16) -0.05(2)
C5 0.21(6) 0.19(5) 0.06(3) 0.06(3) -0.07(3) -0.15(5)
C6 0.08(2) 0.038(18) 0.033(16) 0.004(13) -0.007(15) -0.034(17)
C7 0.11(3) 0.09(3) 0.020(15) 0.013(15) -0.020(16) -0.08(2)
C8 0.21(6) 0.29(8) 0.06(3) -0.06(4) 0.02(3) -0.22(6)
C9 0.18(5) 0.09(3) 0.08(3) 0.00(3) -0.04(3) -0.08(4)
C10 0.29(7) 0.15(4) 0.03(2) 0.03(2) -0.07(3) -0.16(5)
C11 0.19(6) 0.21(6) 0.06(3) 0.04(4) -0.08(4) -0.09(5)
C12 0.033(16) 0.05(2) 0.050(19) 0.013(15) -0.011(14) -0.003(15)
C13 0.07(4) 0.63(18) 0.19(6) 0.28(9) -0.08(4) -0.13(7)
C14 0.14(5) 0.17(6) 0.15(5) 0.07(4) -0.07(4) -0.11(5)
C15 0.61(18) 0.54(17) 0.00(2) -0.05(5) 0.02(5) -0.43(16)
C16 0.044(16) 0.049(17) 0.017(13) 0.004(12) 0.001(11) -0.025(14)
C17 0.052(18) 0.052(19) 0.009(13) -0.001(12) 0.014(12) -0.005(15)
C18 0.08(3) 0.18(5) 0.004(14) 0.02(2) -0.017(16) -0.02(3)
C19 0.06(2) 0.07(2) 0.05(2) 0.015(17) -0.019(17) -0.027(19)
C20 0.16(4) 0.05(2) 0.10(3) 0.01(2) 0.07(3) -0.04(3)
C21 0.038(15) 0.046(18) 0.021(14) 0.008(12) -0.007(11) -0.015(14)
C22 0.040(17) 0.06(2) 0.023(15) -0.020(14) -0.013(12) 0.008(15)
C23 0.10(3) 0.12(4) 0.08(3) -0.01(3) -0.04(3) 0.04(3)
C24 0.09(3) 0.10(3) 0.04(2) 0.00(2) -0.04(2) 0.04(2)
C25 0.05(3) 0.26(8) 0.20(6) 0.12(6) -0.08(3) -0.07(4)
C26 0.10(4) 0.10(4) 0.23(7) -0.06(4) 0.02(4) -0.05(3)
C27 0.07(2) 0.06(2) 0.07(2) -0.006(18) -0.029(19) -0.04(2)
C28 0.10(3) 0.14(4) 0.12(4) -0.11(3) 0.05(3) -0.07(3)
C29 0.18(6) 0.17(6) 0.17(6) 0.12(5) -0.11(5) -0.12(5)
C30 0.20(6) 0.29(8) 0.21(6) -0.18(6) 0.09(5) -0.21(7)

loop_
_atom_type_symbol
_atom_type_description
_atom_type_scat_dispersion_real
_atom_type_scat_dispersion_imag
_atom_type_scat_source
C C 0.0033 0.0016 'International Tables Vol C Tables 4.2.6.8 and 6.1.1.4'
H H 0.0000 0.0000 'International Tables Vol C Tables 4.2.6.8 and 6.1.1.4'
O O 0.0106 0.0060 'International Tables Vol C Tables 4.2.6.8 and 6.1.1.4'
Sn Sn -0.6537 1.4246 'International Tables Vol C Tables 4.2.6.8 and 6.1.1.4'

loop_
_geom_angle_atom_site_label_1
_geom_angle_atom_site_label_2
_geom_angle_atom_site_label_3
_geom_angle
_geom_angle_site_symmetry_1
_geom_angle_site_symmetry_3
_geom_angle_publ_flag
O1 Sn1 O7 95.4(7) . . ?
O1 Sn1 O3 74.2(7) . . ?
O7 Sn1 O3 89.6(7) . . ?
O1 Sn2 O4 97.6(7) . . ?
O1 Sn2 O3 71.2(7) . . ?
O4 Sn2 O3 87.8(7) . . ?
O1 Sn2 O5 76.7(9) . . ?
O4 Sn2 O5 71.9(10) . . ?
O3 Sn2 O5 139.2(7) . . ?
O2 Sn3 O4 97.9(7) . . ?
O2 Sn3 O6 73.1(7) . . ?
O4 Sn3 O6 87.2(7) . . ?
O2 Sn3 O5 74.7(9) . . ?
O4 Sn3 O5 70.4(8) . . ?
O6 Sn3 O5 137.4(7) . . ?
O2 Sn4 O7 96.9(7) . . ?
O2 Sn4 O6 72.6(7) . . ?
O7 Sn4 O6 88.4(7) . . ?
O2 Sn4 O8 71.4(8) . . ?
O7 Sn4 O8 74.0(8) . . ?
O6 Sn4 O8 137.2(7) . . ?
O2 Sn5 O1 90.7(7) . . ?
O2 Sn5 O8 73.9(8) . . ?
O1 Sn5 O8 76.3(8) . . ?
Sn1 O1 Sn5 121.7(9) . . ?
Sn1 O1 Sn2 112.9(9) . . ?
Sn5 O1 Sn2 118.4(9) . . ?
Sn5 O2 Sn3 122.0(9) . . ?
Sn5 O2 Sn4 117.1(10) . . ?
Sn3 O2 Sn4 113.3(8) . . ?
C1 O3 Sn1 135.1(15) . . ?
C1 O3 Sn2 121.0(15) . . ?
Sn1 O3 Sn2 101.3(7) . . ?
C6 O4 Sn3 124.2(17) . . ?
C6 O4 Sn2 121.4(16) . . ?
Sn3 O4 Sn2 114.4(9) . . ?
C11 O5 Sn2 112(2) . . ?
C11 O5 Sn3 101(3) . . ?
Sn2 O5 Sn3 100.2(10) . . ?
C16 O6 Sn3 134.8(15) . . ?
C16 O6 Sn4 122.4(15) . . ?
Sn3 O6 Sn4 100.6(7) . . ?
C21 O7 Sn4 120.4(14) . . ?
C21 O7 Sn1 119.8(15) . . ?
Sn4 O7 Sn1 119.8(9) . . ?
C26 O8 Sn5 111(3) . . ?
C26 O8 Sn4 111(2) . . ?
Sn5 O8 Sn4 97.5(9) . . ?
O3 C1 C2 118(2) . . ?
C3 C2 C4 113(3) . . ?
C3 C2 C1 109(2) . . ?
C4 C2 C1 110(2) . . ?
C3 C2 C5 104(3) . . ?
C4 C2 C5 110(2) . . ?
C1 C2 C5 112(3) . . ?
O4 C6 C7 115(3) . . ?
C8 C7 C6 109(3) . . ?
C8 C7 C10 111(4) . . ?
C6 C7 C10 111(3) . . ?
C8 C7 C9 106(3) . . ?
C6 C7 C9 108(3) . . ?
C10 C7 C9 111(3) . . ?
C12 C11 O5 105(4) . . ?
C15 C12 C11 99(5) . . ?
C15 C12 C14 110(4) . . ?
C11 C12 C14 108(4) . . ?
C15 C12 C13 112(5) . . ?
C11 C12 C13 110(5) . . ?
C14 C12 C13 116(4) . . ?
O6 C16 C17 115(2) . . ?
C18 C17 C16 115(3) . . ?
C18 C17 C19 108(3) . . ?
C16 C17 C19 106(2) . . ?
C18 C17 C20 110(3) . . ?
C16 C17 C20 110(2) . . ?
C19 C17 C20 107(3) . . ?
O7 C21 C22 116(2) . . ?
C23 C22 C25 111(4) . . ?
C23 C22 C21 109(3) . . ?
C25 C22 C21 110(3) . . ?
C23 C22 C24 107(3) . . ?
C25 C22 C24 112(4) . . ?
C21 C22 C24 109(2) . . ?
C27 C26 O8 115(4) . . ?
C30 C27 C29 114(5) . . ?
C30 C27 C26 113(4) . . ?
C29 C27 C26 108(4) . . ?
C30 C27 C28 108(4) . . ?
C29 C27 C28 108(4) . . ?
C26 C27 C28 105(3) . . ?

loop_
_geom_bond_atom_site_label_1
_geom_bond_atom_site_label_2
_geom_bond_distance
_geom_bond_site_symmetry_2
_geom_bond_publ_flag
Sn1 O1 2.038(19) . ?
Sn1 O7 2.153(16) . ?
Sn1 O3 2.179(16) . ?
Sn2 O1 2.094(18) . ?
Sn2 O4 2.19(2) . ?
Sn2 O3 2.272(17) . ?
Sn2 O5 2.31(2) . ?
Sn3 O2 2.06(2) . ?
Sn3 O4 2.142(18) . ?
Sn3 O6 2.228(17) . ?
Sn3 O5 2.44(3) . ?
Sn4 O2 2.06(2) . ?
Sn4 O7 2.141(18) . ?
Sn4 O6 2.252(17) . ?
Sn4 O8 2.39(2) . ?
Sn5 O2 2.05(2) . ?
Sn5 O1 2.049(19) . ?
Sn5 O8 2.28(3) . ?
O3 C1 1.40(3) . ?
O4 C6 1.41(3) . ?
O5 C11 1.60(5) . ?
O6 C16 1.42(3) . ?
O7 C21 1.42(3) . ?
O8 C26 1.57(5) . ?
C1 C2 1.51(3) . ?
C2 C3 1.50(4) . ?
C2 C4 1.50(4) . ?
C2 C5 1.56(4) . ?
C6 C7 1.51(4) . ?
C7 C8 1.52(6) . ?
C7 C10 1.52(4) . ?
C7 C9 1.55(5) . ?
C11 C12 1.50(6) . ?
C12 C15 1.47(5) . ?
C12 C14 1.49(5) . ?
C12 C13 1.43(6) . ?
C16 C17 1.51(3) . ?
C17 C18 1.52(4) . ?
C17 C19 1.54(4) . ?
C17 C20 1.54(5) . ?
C21 C22 1.52(3) . ?
C22 C23 1.45(5) . ?
C22 C25 1.51(5) . ?
C22 C24 1.55(4) . ?
C26 C27 1.42(6) . ?
C27 C30 1.35(5) . ?
C27 C29 1.47(6) . ?
C27 C28 1.57(5) . ?
